data_4062119
loop_
_publ_author_name
'Matsuo, Yutaka'
'Nakamura, Eiichi'

_journal_name_full Organometallics
_journal_year 2003
_chemical_formula_moiety 'C77 H23 Cl1 O2 Ru1'
_chemical_formula_structural 'C77 H23 CL1 O2 RU1'
_chemical_formula_sum 'C74 H23 Cl O2 Ru'
_chemical_formula_weight 1080.44
_space_group_IT_number 14
_symmetry_cell_setting monoclinic
_symmetry_space_group_name_Hall '-P 2yn'
_symmetry_space_group_name_H-M 'P 1 21/n 1'
_cell_angle_alpha 90
_cell_angle_beta 97.444(3)
_cell_angle_gamma 90
_cell_formula_units_Z 4
_cell_length_a 11.7640(6)
_cell_length_b 16.9730(9)
_cell_length_c 21.9850(12)
_cell_measurement_temperature 193(2)
_cell_volume 4352.8(4)
_diffrn_ambient_temperature 193(2)
_exptl_crystal_density_diffrn 1.649
_cod_original_sg_symbol_H-M 'P 21/n'
_cod_database_code 4062119

loop_
_symmetry_equiv_pos_as_xyz
'x, y, z'
'-x+1/2, y+1/2, -z+1/2'
'-x, -y, -z'
'x-1/2, -y-1/2, z-1/2'

loop_
_atom_site_label
_atom_site_type_symbol
_atom_site_fract_x
_atom_site_fract_y
_atom_site_fract_z
_atom_site_U_iso_or_equiv
_atom_site_adp_type
_atom_site_occupancy
_atom_site_symmetry_multiplicity
_atom_site_calc_flag
_atom_site_refinement_flags
_atom_site_disorder_assembly
_atom_site_disorder_group
Ru1 Ru 1.18023(8) 0.13219(5) 0.27221(4) 0.0548(5) Uani 1 1 d . . .
Cl1A Cl 1.2126(7) 0.0810(6) 0.3741(4) 0.106(3) Uani 0.67 1 d P . .
Cl1B Cl 1.3174(17) 0.2285(11) 0.3088(12) 0.081(7) Uani 0.33 1 d P . .
O1 O 1.3586(12) 0.0190(9) 0.2524(7) 0.112(4) Uani 1 1 d . . .
O2A O 1.341(3) 0.2488(17) 0.3153(18) 0.100(10) Uani 0.67 1 d P . .
O2B O 1.203(3) 0.066(2) 0.4033(18) 0.081(9) Uiso 0.33 1 d P . .
C1 C 1.0143(8) 0.2033(6) 0.2546(4) 0.046(2) Uani 1 1 d . . .
C2 C 0.9832(8) 0.1236(5) 0.2616(4) 0.042(2) Uani 1 1 d . . .
C3 C 1.0288(8) 0.0795(5) 0.2134(4) 0.044(2) Uani 1 1 d . . .
C4 C 1.0847(9) 0.1348(5) 0.1769(5) 0.047(2) Uani 1 1 d . . .
C5 C 1.0737(9) 0.2112(6) 0.2026(5) 0.048(2) Uani 1 1 d . . .
C6 C 0.9542(10) 0.2701(6) 0.2811(4) 0.053(2) Uani 1 1 d . . .
C7 C 0.8905(10) 0.0928(7) 0.2943(4) 0.055(2) Uani 1 1 d . . .
C8 C 0.9859(9) 0.0001(5) 0.1900(5) 0.054(2) Uani 1 1 d . . .
C9 C 1.1059(9) 0.1201(7) 0.1115(6) 0.057(3) Uani 1 1 d . . .
C10 C 1.0856(10) 0.2874(6) 0.1678(5) 0.052(2) Uani 1 1 d . . .
C11 C 0.8305(11) 0.2381(7) 0.2894(5) 0.056(3) Uani 1 1 d . . .
C12 C 0.8049(11) 0.1607(8) 0.2937(5) 0.060(3) Uani 1 1 d . . .
C13 C 0.8215(10) 0.0349(6) 0.2513(5) 0.054(2) Uani 1 1 d . . .
C14 C 0.8615(10) -0.0064(6) 0.2046(5) 0.056(2) Uani 1 1 d . . .
C15 C 0.9639(9) 0.0069(6) 0.1192(5) 0.058(3) Uani 1 1 d . . .
C16 C 1.0155(9) 0.0600(6) 0.0855(5) 0.053(2) Uani 1 1 d . . .
C17 C 1.0621(10) 0.1939(7) 0.0743(5) 0.057(3) Uani 1 1 d . . .
C18 C 1.0548(10) 0.2669(7) 0.0998(5) 0.058(3) Uani 1 1 d . . .
C19 C 0.9823(10) 0.3376(6) 0.1789(5) 0.056(3) Uani 1 1 d . . .
C20 C 0.9237(10) 0.3308(6) 0.2288(5) 0.056(3) Uani 1 1 d . . .
C21 C 0.7492(11) 0.2932(7) 0.2587(5) 0.064(3) Uani 1 1 d . . .
C22 C 0.6880(7) 0.1335(4) 0.2713(3) 0.0319(18) Uani 1 1 d . . .
C23 C 0.7008(10) 0.0561(7) 0.2437(5) 0.059(3) Uani 1 1 d . . .
C24 C 0.7864(10) -0.0264(6) 0.1503(5) 0.056(2) Uani 1 1 d . . .
C25 C 0.8461(10) -0.0172(7) 0.0974(6) 0.064(3) Uani 1 1 d . . .
C26 C 0.9551(10) 0.0889(8) 0.0279(5) 0.063(3) Uani 1 1 d . . .
C27 C 0.9833(11) 0.1717(8) 0.0213(5) 0.063(3) Uani 1 1 d . . .
C28 C 0.9658(11) 0.3197(7) 0.0714(5) 0.063(3) Uani 1 1 d . . .
C29 C 0.9224(12) 0.3631(6) 0.1212(6) 0.065(3) Uani 1 1 d . . .
C30 C 0.8043(11) 0.3482(7) 0.2223(5) 0.057(3) Uani 1 1 d . . .
C31 C 0.6356(11) 0.2676(8) 0.2387(6) 0.068(3) Uani 1 1 d . . .
C32 C 0.6076(10) 0.1869(9) 0.2456(6) 0.068(3) Uani 1 1 d . . .
C33 C 0.6249(9) 0.0350(7) 0.1930(6) 0.063(3) Uani 1 1 d . . .
C34 C 0.6679(9) -0.0082(7) 0.1451(6) 0.061(3) Uani 1 1 d . . .
C35 C 0.7901(9) 0.0070(7) 0.0429(5) 0.057(3) Uani 1 1 d . . .
C36 C 0.8459(11) 0.0623(8) 0.0055(5) 0.065(3) Uani 1 1 d . . .
C37 C 0.9029(12) 0.2229(9) -0.0062(5) 0.071(4) Uani 1 1 d . . .
C38 C 0.8940(12) 0.2992(8) 0.0199(5) 0.067(3) Uani 1 1 d . . .
C39 C 0.8065(12) 0.3843(6) 0.1164(6) 0.066(3) Uani 1 1 d . . .
C40 C 0.7464(13) 0.3768(6) 0.1678(6) 0.069(3) Uani 1 1 d . . .
C41 C 0.5769(11) 0.2961(8) 0.1804(7) 0.071(3) Uani 1 1 d . . .
C42 C 0.5303(10) 0.1630(8) 0.1910(6) 0.063(3) Uani 1 1 d . . .
C43 C 0.5388(10) 0.0889(8) 0.1647(6) 0.065(3) Uani 1 1 d . . .
C44 C 0.6106(9) 0.0184(7) 0.0874(7) 0.065(3) Uani 1 1 d . . .
C45 C 0.6686(10) 0.0270(7) 0.0369(6) 0.064(3) Uani 1 1 d . . .
C46 C 0.7587(12) 0.1155(8) -0.0214(5) 0.066(3) Uani 1 1 d . . .
C47 C 0.7869(13) 0.1956(9) -0.0286(5) 0.070(3) Uani 1 1 d . . .
C48 C 0.7724(13) 0.3218(8) 0.0151(6) 0.074(4) Uani 1 1 d . . .
C49 C 0.7315(14) 0.3631(7) 0.0616(6) 0.071(4) Uani 1 1 d . . .
C50 C 0.6284(11) 0.3496(7) 0.1449(6) 0.069(3) Uani 1 1 d . . .
C51 C 0.5115(10) 0.2313(7) 0.1510(6) 0.062(3) Uani 1 1 d . . .
C52 C 0.5291(9) 0.0793(7) 0.0990(5) 0.058(3) Uani 1 1 d . . .
C53 C 0.6483(10) 0.0938(8) -0.0035(5) 0.063(3) Uani 1 1 d . . .
C54 C 0.7075(13) 0.2556(8) -0.0164(5) 0.073(4) Uani 1 1 d . . .
C55 C 0.6200(12) 0.3412(8) 0.0808(6) 0.070(3) Uani 1 1 d . . .
C56 C 0.5032(10) 0.2233(8) 0.0868(6) 0.067(3) Uani 1 1 d . . .
C57 C 0.5106(10) 0.1458(8) 0.0622(6) 0.069(3) Uani 1 1 d . . .
C58 C 0.5714(11) 0.1522(8) 0.0086(6) 0.065(3) Uani 1 1 d . . .
C59 C 0.6014(12) 0.2355(8) 0.0022(6) 0.068(3) Uani 1 1 d . . .
C60 C 0.5581(12) 0.2770(8) 0.0519(6) 0.069(3) Uani 1 1 d . . .
C61 C 1.0193(13) 0.3079(8) 0.3389(5) 0.076(4) Uani 1 1 d . . .
H61A H 0.9731 0.3506 0.353 0.114 Uiso 1 1 calc R . .
H61B H 1.0924 0.3291 0.3293 0.114 Uiso 1 1 calc R . .
H61C H 1.0339 0.268 0.3712 0.114 Uiso 1 1 calc R . .
C62 C 0.9269(13) 0.0624(8) 0.3605(5) 0.073(3) Uani 1 1 d . . .
H62A H 0.8589 0.0448 0.3782 0.11 Uiso 1 1 calc R . .
H62B H 0.9646 0.1049 0.3857 0.11 Uiso 1 1 calc R . .
H62C H 0.9802 0.0181 0.3595 0.11 Uiso 1 1 calc R . .
C63 C 1.0627(12) -0.0705(7) 0.2125(7) 0.077(4) Uani 1 1 d . . .
H63A H 1.0276 -0.1194 0.1953 0.115 Uiso 1 1 calc R . .
H63B H 1.071 -0.073 0.2574 0.115 Uiso 1 1 calc R . .
H63C H 1.1384 -0.0641 0.199 0.115 Uiso 1 1 calc R . .
C64 C 1.2309(10) 0.0974(10) 0.1039(7) 0.077(4) Uani 1 1 d . . .
H64A H 1.2373 0.0894 0.0604 0.116 Uiso 1 1 calc R . .
H64B H 1.2516 0.0486 0.1266 0.116 Uiso 1 1 calc R . .
H64C H 1.2828 0.1398 0.1201 0.116 Uiso 1 1 calc R . .
C65 C 1.2022(12) 0.3304(8) 0.1812(6) 0.073(4) Uani 1 1 d . . .
H65A H 1.2175 0.3426 0.2251 0.11 Uiso 1 1 calc R . .
H65B H 1.1997 0.3794 0.1575 0.11 Uiso 1 1 calc R . .
H65C H 1.2632 0.2964 0.1696 0.11 Uiso 1 1 calc R . .
C66 C 1.3013(15) 0.0580(10) 0.2560(8) 0.078(4) Uani 1 1 d . . .
C67A C 1.303(4) 0.2032(16) 0.302(2) 0.077(9) Uani 0.67 1 d P . .
C67B C 1.197(5) 0.100(4) 0.351(3) 0.086(16) Uiso 0.33 1 d P . .
C81 C 0.690(2) 0.1987(12) 0.4461(9) 0.106(6) Uani 1 1 d . . .
C82 C 0.764(3) 0.159(3) 0.4923(14) 0.21(2) Uani 1 1 d . . .
H82 H 0.8318 0.1798 0.5147 0.247 Uiso 1 1 calc R . .
C83 C 0.711(7) 0.075(3) 0.499(2) 0.27(4) Uani 1 1 d . . .
H83 H 0.7442 0.0405 0.5311 0.326 Uiso 1 1 calc R . .
C84 C 0.623(7) 0.052(3) 0.462(3) 0.25(4) Uani 1 1 d . . .
H84 H 0.6001 -0.0016 0.4634 0.299 Uiso 1 1 calc R . .
C85 C 0.564(5) 0.100(5) 0.423(2) 0.26(4) Uani 1 1 d . . .
H85 H 0.4923 0.0843 0.4013 0.317 Uiso 1 1 calc R . .
C86 C 0.603(3) 0.168(3) 0.4133(15) 0.174(19) Uani 1 1 d . . .
H86 H 0.5661 0.1979 0.3799 0.209 Uiso 1 1 calc R . .
C87 C 0.722(4) 0.281(2) 0.4320(18) 0.25(2) Uani 1 1 d . . .
H87A H 0.7902 0.2967 0.4598 0.368 Uiso 1 1 calc R . .
H87B H 0.6585 0.3166 0.4375 0.368 Uiso 1 1 calc R . .
H87C H 0.7385 0.284 0.3895 0.368 Uiso 1 1 calc R . .

loop_
_atom_site_aniso_label
_atom_site_aniso_U_11
_atom_site_aniso_U_22
_atom_site_aniso_U_33
_atom_site_aniso_U_23
_atom_site_aniso_U_13
_atom_site_aniso_U_12
Ru1 0.0559(7) 0.0445(7) 0.0614(7) -0.0018(3) -0.0021(5) 0.0025(3)
Cl1A 0.094(5) 0.152(7) 0.069(4) 0.016(4) 0.002(4) 0.013(4)
Cl1B 0.075(7) 0.014(13) 0.143(12) -0.014(12) -0.023(7) -0.017(10)
O1 0.099(9) 0.115(11) 0.120(10) 0.046(9) 0.006(8) -0.010(8)
O2A 0.12(2) 0.033(17) 0.14(2) 0.034(16) -0.015(16) -0.014(12)
C1 0.050(5) 0.040(5) 0.045(5) -0.003(4) -0.003(4) 0.005(4)
C2 0.047(5) 0.035(4) 0.045(5) 0.002(3) 0.007(4) 0.000(3)
C3 0.048(5) 0.032(4) 0.053(5) -0.003(4) 0.009(4) 0.005(3)
C4 0.055(5) 0.040(5) 0.046(5) -0.006(4) 0.007(5) -0.003(4)
C5 0.049(5) 0.046(5) 0.048(5) 0.000(4) 0.002(4) 0.000(4)
C6 0.073(6) 0.047(5) 0.039(5) -0.015(4) 0.005(5) 0.001(5)
C7 0.070(6) 0.055(6) 0.041(5) 0.016(4) 0.014(5) 0.005(5)
C8 0.056(5) 0.030(4) 0.074(7) 0.000(4) 0.006(5) -0.004(4)
C9 0.047(5) 0.061(6) 0.065(7) -0.017(5) 0.014(5) -0.009(4)
C10 0.069(6) 0.043(5) 0.046(5) -0.008(4) 0.008(5) -0.010(4)
C11 0.071(7) 0.054(6) 0.045(5) -0.016(4) 0.010(5) 0.014(5)
C12 0.065(6) 0.079(8) 0.040(5) 0.002(5) 0.020(5) 0.005(6)
C13 0.063(6) 0.047(5) 0.055(5) 0.013(4) 0.018(5) -0.006(4)
C14 0.061(6) 0.037(5) 0.069(6) 0.005(4) 0.010(5) -0.003(4)
C15 0.056(6) 0.045(5) 0.076(7) -0.025(5) 0.014(5) 0.000(4)
C16 0.049(5) 0.052(6) 0.060(6) -0.020(4) 0.017(5) 0.002(4)
C17 0.063(6) 0.067(7) 0.045(5) -0.005(4) 0.019(5) -0.020(5)
C18 0.068(6) 0.060(6) 0.048(5) 0.008(4) 0.013(5) -0.018(5)
C19 0.068(6) 0.038(5) 0.059(6) -0.008(4) 0.000(5) -0.005(4)
C20 0.074(7) 0.034(5) 0.055(6) -0.017(4) -0.010(5) 0.004(4)
C21 0.071(7) 0.063(7) 0.061(6) -0.013(5) 0.014(6) 0.018(5)
C22 0.054(5) 0.021(4) 0.024(3) 0.002(2) 0.018(4) 0.009(3)
C23 0.058(6) 0.069(7) 0.055(6) 0.015(5) 0.021(5) -0.003(5)
C24 0.060(6) 0.032(5) 0.074(7) -0.002(4) 0.009(5) -0.009(4)
C25 0.058(6) 0.048(6) 0.086(8) -0.030(5) 0.015(6) -0.006(5)
C26 0.064(6) 0.074(8) 0.057(6) -0.023(5) 0.027(5) -0.009(5)
C27 0.075(7) 0.076(8) 0.042(5) -0.013(5) 0.022(5) -0.018(6)
C28 0.081(7) 0.051(6) 0.059(6) 0.016(5) 0.012(6) -0.012(5)
C29 0.085(8) 0.033(5) 0.072(7) 0.008(4) -0.009(7) -0.015(5)
C30 0.072(7) 0.041(5) 0.056(6) -0.016(4) 0.004(5) 0.014(5)
C31 0.064(7) 0.078(8) 0.065(7) -0.018(6) 0.018(6) 0.021(6)
C32 0.055(6) 0.085(9) 0.067(7) -0.009(6) 0.023(6) 0.009(6)
C33 0.051(5) 0.056(7) 0.085(8) 0.010(5) 0.019(6) -0.010(5)
C34 0.052(5) 0.048(6) 0.081(7) 0.000(5) 0.005(6) -0.009(4)
C35 0.058(6) 0.058(6) 0.056(6) -0.032(5) 0.011(5) -0.008(5)
C36 0.070(7) 0.071(8) 0.054(6) -0.034(5) 0.013(5) -0.012(6)
C37 0.084(8) 0.095(9) 0.035(5) 0.015(5) 0.015(5) -0.027(7)
C38 0.085(8) 0.070(8) 0.046(5) 0.017(5) 0.006(6) -0.020(6)
C39 0.086(8) 0.035(5) 0.073(7) 0.008(5) -0.005(7) 0.002(5)
C40 0.084(8) 0.037(5) 0.081(8) -0.009(5) -0.007(7) 0.013(5)
C41 0.070(7) 0.055(7) 0.088(8) -0.014(6) 0.006(7) 0.026(6)
C42 0.050(6) 0.078(8) 0.066(7) -0.003(6) 0.023(5) 0.002(5)
C43 0.047(5) 0.076(8) 0.074(7) 0.003(6) 0.017(5) -0.010(5)
C44 0.052(5) 0.045(6) 0.100(9) -0.020(5) 0.017(6) -0.014(4)
C45 0.061(6) 0.056(6) 0.073(7) -0.022(5) 0.006(6) -0.017(5)
C46 0.079(8) 0.081(8) 0.035(5) -0.009(5) 0.001(5) -0.018(6)
C47 0.088(9) 0.084(9) 0.037(5) -0.004(5) 0.003(6) -0.015(7)
C48 0.092(9) 0.060(7) 0.063(7) 0.018(6) -0.010(7) -0.018(6)
C49 0.091(9) 0.052(7) 0.065(7) 0.005(5) -0.014(7) -0.005(6)
C50 0.069(7) 0.054(6) 0.078(8) -0.003(6) -0.011(7) 0.020(5)
C51 0.051(5) 0.061(7) 0.072(7) -0.006(5) 0.004(5) 0.012(5)
C52 0.042(5) 0.066(7) 0.066(6) -0.006(5) 0.008(5) -0.008(4)
C53 0.062(6) 0.068(7) 0.057(6) -0.016(5) -0.001(5) -0.013(5)
C54 0.092(9) 0.086(9) 0.037(5) 0.014(5) -0.012(6) -0.022(7)
C55 0.074(7) 0.059(7) 0.073(7) 0.010(6) -0.006(7) 0.008(6)
C56 0.051(6) 0.074(8) 0.071(7) -0.001(6) -0.008(6) 0.009(5)
C57 0.048(6) 0.082(8) 0.074(8) -0.010(6) -0.005(6) -0.005(5)
C58 0.060(6) 0.072(7) 0.058(6) -0.005(5) -0.010(6) -0.007(5)
C59 0.071(7) 0.070(8) 0.060(6) 0.001(5) -0.007(6) -0.001(6)
C60 0.071(7) 0.066(7) 0.066(7) 0.000(5) -0.009(6) 0.016(6)
C61 0.088(8) 0.079(9) 0.056(6) -0.031(6) -0.006(7) 0.001(7)
C62 0.091(9) 0.074(8) 0.057(6) 0.027(6) 0.015(6) 0.000(7)
C63 0.074(7) 0.036(5) 0.119(11) -0.005(6) 0.006(7) 0.009(5)
C64 0.052(6) 0.101(10) 0.082(9) -0.030(7) 0.018(6) -0.013(6)
C65 0.076(8) 0.060(7) 0.080(8) 0.007(6) -0.001(7) -0.029(6)
C66 0.074(9) 0.074(10) 0.087(10) -0.001(8) 0.010(8) -0.013(7)
C67A 0.11(3) 0.004(15) 0.114(19) -0.014(14) 0.014(18) -0.007(14)
C81 0.134(17) 0.095(13) 0.097(12) -0.010(10) 0.044(12) 0.016(12)
C82 0.16(3) 0.30(5) 0.14(2) -0.11(3) -0.04(2) 0.08(3)
C83 0.47(11) 0.18(4) 0.19(4) 0.00(3) 0.14(6) 0.16(6)
C84 0.43(10) 0.13(3) 0.22(6) -0.09(4) 0.19(6) -0.07(4)
C85 0.19(4) 0.45(12) 0.17(4) -0.01(5) 0.13(4) 0.10(6)
C86 0.087(16) 0.34(6) 0.096(18) -0.06(3) 0.033(14) -0.02(2)
C87 0.39(6) 0.16(3) 0.24(4) -0.01(3) 0.23(4) 0.02(3)

loop_
_geom_bond_atom_site_label_1
_geom_bond_atom_site_label_2
_geom_bond_distance
_geom_bond_site_symmetry_2
_geom_bond_publ_flag
Ru1 C67B 1.80(6) . ?
Ru1 C67A 1.92(4) . ?
Ru1 C66 1.97(2) . ?
Ru1 C4 2.246(10) . ?
Ru1 C3 2.247(9) . ?
Ru1 C5 2.284(10) . ?
Ru1 C1 2.285(9) . ?
Ru1 C2 2.304(10) . ?
Ru1 Cl1B 2.363(13) . ?
Ru1 Cl1A 2.387(9) . ?
Cl1A C67B 0.62(6) . ?
Cl1A O2B 0.71(4) . ?
O1 C66 0.955(19) . ?
O2A C67A 0.93(4) . ?
O2B C67B 1.29(7) . ?
C1 C2 1.416(13) . ?
C1 C5 1.423(15) . ?
C1 C6 1.493(14) . ?
C2 C3 1.454(13) . ?
C2 C7 1.478(14) . ?
C3 C4 1.447(14) . ?
C3 C8 1.506(13) . ?
C4 C5 1.427(14) . ?
C4 C9 1.512(15) . ?
C5 C10 1.519(14) . ?
C6 C61 1.536(13) . ?
C6 C20 1.551(14) . ?
C6 C11 1.586(17) . ?
C7 C13 1.524(16) . ?
C7 C12 1.529(17) . ?
C7 C62 1.552(13) . ?
C8 C14 1.542(15) . ?
C8 C63 1.544(15) . ?
C8 C15 1.549(17) . ?
C9 C16 1.529(14) . ?
C9 C17 1.547(17) . ?
C9 C64 1.550(16) . ?
C10 C19 1.530(16) . ?
C10 C18 1.532(14) . ?
C10 C65 1.548(15) . ?
C11 C12 1.354(18) . ?
C11 C21 1.442(16) . ?
C12 C22 1.474(15) . ?
C13 C14 1.375(17) . ?
C13 C23 1.453(16) . ?
C14 C24 1.431(16) . ?
C15 C16 1.359(16) . ?
C15 C25 1.465(15) . ?
C16 C26 1.454(17) . ?
C17 C18 1.367(17) . ?
C17 C27 1.441(16) . ?
C18 C28 1.455(17) . ?
C19 C20 1.374(17) . ?
C19 C29 1.437(16) . ?
C20 C30 1.424(16) . ?
C21 C31 1.419(18) . ?
C21 C30 1.438(18) . ?
C22 C32 1.378(15) . ?
C22 C23 1.463(14) . ?
C23 C33 1.383(17) . ?
C24 C34 1.418(16) . ?
C24 C25 1.443(17) . ?
C25 C35 1.355(17) . ?
C26 C36 1.390(16) . ?
C26 C27 1.456(19) . ?
C27 C37 1.37(2) . ?
C28 C38 1.367(17) . ?
C28 C29 1.465(19) . ?
C29 C39 1.40(2) . ?
C30 C40 1.389(16) . ?
C31 C32 1.42(2) . ?
C31 C41 1.458(18) . ?
C32 C42 1.466(17) . ?
C33 C34 1.429(18) . ?
C33 C43 1.445(17) . ?
C34 C44 1.430(18) . ?
C35 C36 1.458(17) . ?
C35 C45 1.458(16) . ?
C36 C46 1.435(19) . ?
C37 C38 1.43(2) . ?
C37 C47 1.464(19) . ?
C38 C48 1.47(2) . ?
C39 C40 1.41(2) . ?
C39 C49 1.443(17) . ?
C40 C50 1.488(19) . ?
C41 C50 1.39(2) . ?
C41 C51 1.447(17) . ?
C42 C43 1.394(19) . ?
C42 C51 1.455(18) . ?
C43 C52 1.443(17) . ?
C44 C45 1.384(18) . ?
C44 C52 1.454(16) . ?
C45 C53 1.440(19) . ?
C46 C47 1.414(18) . ?
C46 C53 1.453(18) . ?
C47 C54 1.43(2) . ?
C48 C49 1.38(2) . ?
C48 C54 1.479(17) . ?
C49 C55 1.48(2) . ?
C50 C55 1.407(19) . ?
C51 C56 1.407(17) . ?
C52 C57 1.388(19) . ?
C53 C58 1.391(19) . ?
C54 C59 1.40(2) . ?
C55 C60 1.416(18) . ?
C56 C60 1.401(19) . ?
C56 C57 1.429(19) . ?
C57 C58 1.46(2) . ?
C58 C59 1.469(18) . ?
C59 C60 1.447(19) . ?
C61 H61A 0.98 . ?
C61 H61B 0.98 . ?
C61 H61C 0.98 . ?
C62 H62A 0.98 . ?
C62 H62B 0.98 . ?
C62 H62C 0.98 . ?
C63 H63A 0.98 . ?
C63 H63B 0.98 . ?
C63 H63C 0.98 . ?
C64 H64A 0.98 . ?
C64 H64B 0.98 . ?
C64 H64C 0.98 . ?
C65 H65A 0.98 . ?
C65 H65B 0.98 . ?
C65 H65C 0.98 . ?
C81 C86 1.28(4) . ?
C81 C82 1.42(4) . ?
C81 C87 1.49(4) . ?
C82 C83 1.58(7) . ?
C82 H82 0.95 . ?
C83 C84 1.29(9) . ?
C83 H83 0.95 . ?
C84 C85 1.33(8) . ?
C84 H84 0.95 . ?
C85 C86 1.26(9) . ?
C85 H85 0.95 . ?
C86 H86 0.95 . ?
C87 H87A 0.98 . ?
C87 H87B 0.98 . ?
C87 H87C 0.98 . ?
